data_2235403
loop_
_publ_author_name
'Zhao, Dan'
'Liang, Peng'
'Li, Yan-Feng'
'Qiu, Sen'
'Ren, Jun-Ran'

_publ_section_title
;
 Poly[[hexa-\m-aqua-diaquabis(\m~4~-dihydrogen
 benzene-1,2,4,5-tetracarboxylato)magnesiumdisodium] dihydrate]
;
_journal_coeditor_code EZ2296
_journal_issue 7
_journal_name_full 'Acta Crystallographica Section E'
_journal_page_first m902
_journal_paper_doi 10.1107/S1600536812024634
_journal_volume 68
_journal_year 2012
_chemical_formula_iupac '[Mg Na2 (C10 H4 O8)2 (H2 O)8], 2H2 O'
_chemical_formula_moiety 'C20 H24 Mg Na2 O24, 2(H2 O)'
_chemical_formula_sum 'C20 H28 Mg Na2 O26'
_chemical_formula_weight 754.71
_chemical_name_systematic
;
Poly[[hexa-\m-aqua-diaquabis(\m~4~-dihydrogen
benzene-1,2,4,5-tetracarboxylato)magnesium(II)disodium] dihydrate]
;
_space_group_IT_number 12
_symmetry_cell_setting monoclinic
_symmetry_space_group_name_Hall '-C 2y'
_symmetry_space_group_name_H-M 'C 1 2/m 1'
_atom_sites_solution_hydrogens geom
_atom_sites_solution_primary direct
_atom_sites_solution_secondary difmap
_audit_creation_method SHELXL-97
_cell_angle_alpha 90.00
_cell_angle_beta 103.325(3)
_cell_angle_gamma 90.00
_cell_formula_units_Z 2
_cell_length_a 7.3335(13)
_cell_length_b 20.155(4)
_cell_length_c 10.4450(18)
_cell_measurement_reflns_used 2031
_cell_measurement_temperature 296(2)
_cell_measurement_theta_max 27.82
_cell_measurement_theta_min 2.85
_cell_volume 1502.3(5)
_computing_cell_refinement 'SAINT (Bruker, 2008)'
_computing_data_collection 'APEX2 (Bruker, 2008)'
_computing_data_reduction 'SAINT (Bruker, 2008)'
_computing_molecular_graphics 'SHELXTL (Sheldrick, 2008)'
_computing_publication_material 'SHELXTL (Sheldrick, 2008)'
_computing_structure_refinement 'SHELXL97 (Sheldrick, 2008)'
_computing_structure_solution 'SHELXS97 (Sheldrick, 2008)'
_diffrn_ambient_temperature 296(2)
_diffrn_detector_area_resol_mean 83.33
_diffrn_measured_fraction_theta_full 0.997
_diffrn_measured_fraction_theta_max 0.997
_diffrn_measurement_device_type 'Bruker APEXII CCD area-detector'
_diffrn_measurement_method '\w scans'
_diffrn_radiation_monochromator graphite
_diffrn_radiation_source 'fine-focus sealed tube'
_diffrn_radiation_type MoK\a
_diffrn_radiation_wavelength 0.71073
_diffrn_reflns_av_R_equivalents 0.0222
_diffrn_reflns_av_sigmaI/netI 0.0270
_diffrn_reflns_limit_h_max 8
_diffrn_reflns_limit_h_min -8
_diffrn_reflns_limit_k_max 22
_diffrn_reflns_limit_k_min -24
_diffrn_reflns_limit_l_max 12
_diffrn_reflns_limit_l_min -11
_diffrn_reflns_number 4088
_diffrn_reflns_theta_full 25.50
_diffrn_reflns_theta_max 25.50
_diffrn_reflns_theta_min 2.00
_exptl_absorpt_coefficient_mu 0.198
_exptl_absorpt_correction_T_max 0.9902
_exptl_absorpt_correction_T_min 0.9614
_exptl_absorpt_correction_type multi-scan
_exptl_absorpt_process_details '(SADABS; Sheldrick, 1996)'
_exptl_crystal_colour colourless
_exptl_crystal_density_diffrn 1.668
_exptl_crystal_density_method 'not measured'
_exptl_crystal_description prism
_exptl_crystal_F_000 780
_exptl_crystal_size_max 0.20
_exptl_crystal_size_mid 0.05
_exptl_crystal_size_min 0.05
_refine_diff_density_max 0.229
_refine_diff_density_min -0.214
_refine_ls_extinction_coef 0.0033(7)
_refine_ls_extinction_expression Fc^*^=kFc[1+0.001xFc^2^\l^3^/sin(2\q)]^-1/4^
_refine_ls_extinction_method 'SHELXL97 (Sheldrick, 2008)'
_refine_ls_goodness_of_fit_ref 1.078
_refine_ls_hydrogen_treatment constr
_refine_ls_matrix_type full
_refine_ls_number_parameters 122
_refine_ls_number_reflns 1440
_refine_ls_number_restraints 0
_refine_ls_restrained_S_all 1.078
_refine_ls_R_factor_all 0.0342
_refine_ls_R_factor_gt 0.0297
_refine_ls_shift/su_max 0.000
_refine_ls_shift/su_mean 0.000
_refine_ls_structure_factor_coef Fsqd
_refine_ls_weighting_details 'calc w=1/[\s^2^(Fo^2^)+(0.0445P)^2^+0.7471P] where P=(Fo^2^+2Fc^2^)/3'
_refine_ls_weighting_scheme calc
_refine_ls_wR_factor_gt 0.0867
_refine_ls_wR_factor_ref 0.0893
_reflns_number_gt 1272
_reflns_number_total 1440
_reflns_threshold_expression I>2sigma(I)
_cod_data_source_file ez2296.cif
_cod_data_source_block I
_cod_original_sg_symbol_H-M 'C 2/m'
_cod_database_code 2235403
_cod_database_fobs_code 2235403

loop_
_symmetry_equiv_pos_as_xyz
'x, y, z'
'-x, y, -z'
'x+1/2, y+1/2, z'
'-x+1/2, y+1/2, -z'
'-x, -y, -z'
'x, -y, z'
'-x+1/2, -y+1/2, -z'
'x+1/2, -y+1/2, z'

loop_
_atom_site_type_symbol
_atom_site_label
_atom_site_fract_x
_atom_site_fract_y
_atom_site_fract_z
_atom_site_U_iso_or_equiv
_atom_site_adp_type
_atom_site_calc_flag
_atom_site_refinement_flags
_atom_site_occupancy
_atom_site_symmetry_multiplicity
Mg Mg1 0.0000 0.0000 0.0000 0.0220(2) Uani d S 1 4
Na Na1 0.31699(13) 0.0000 0.32732(8) 0.0356(3) Uani d S 1 2
O O1 0.30603(18) 0.11183(5) 0.30357(11) 0.0464(3) Uani d . 1 1
C C1 0.5000 0.18685(9) 0.5000 0.0233(4) Uani d S 1 2
H H1 0.5000 0.1407 0.5000 0.028 Uiso calc SR 1 2
O O2 0.20225(19) 0.31210(6) 0.17351(10) 0.0487(4) Uani d . 1 1
C C2 0.5000 0.32051(9) 0.5000 0.0221(4) Uani d S 1 2
H H2 0.5000 0.3667 0.5000 0.027 Uiso calc SR 1 2
O O3 0.20002(18) 0.19389(6) 0.17286(10) 0.0481(4) Uani d . 1 1
H H3 0.2132 0.2456 0.1607 0.072 Uiso d R 1 1
C C3 0.39709(18) 0.28869(6) 0.38857(12) 0.0211(3) Uani d . 1 1
O O4 0.31030(15) 0.39579(5) 0.30165(10) 0.0339(3) Uani d . 1 1
C C4 0.39692(18) 0.21864(6) 0.38884(12) 0.0214(3) Uani d . 1 1
O O5 0.28991(19) 0.0000 0.08188(14) 0.0288(3) Uani d S 1 2
H H5 0.3530 0.0340 0.0564 0.043 Uiso d R 1 1
C C5 0.2960(2) 0.17086(7) 0.28270(14) 0.0283(3) Uani d . 1 1
O O6 0.3317(3) 0.0000 0.56419(17) 0.0483(5) Uani d S 1 2
H H6 0.2884 -0.0368 0.5963 0.073 Uiso d R 1 1
C C6 0.29702(19) 0.33570(7) 0.28103(13) 0.0258(3) Uani d . 1 1
O O7 0.5000 0.09605(7) 0.0000 0.0311(3) Uani d S 1 2
H H7 0.4367 0.1223 -0.0590 0.047 Uiso d R 1 1
O O8 0.0000 0.10073(7) 0.0000 0.0322(4) Uani d S 1 2
H H8 -0.0681 0.1262 -0.0560 0.048 Uiso d R 1 1
O O9 0.0320(2) 0.0000 -0.19461(14) 0.0314(4) Uani d S 1 2
H H9 0.0897 0.0325 -0.2191 0.047 Uiso d R 1 1

loop_
_atom_site_aniso_label
_atom_site_aniso_U_11
_atom_site_aniso_U_22
_atom_site_aniso_U_33
_atom_site_aniso_U_12
_atom_site_aniso_U_13
_atom_site_aniso_U_23
Mg1 0.0265(5) 0.0161(4) 0.0222(5) 0.000 0.0032(4) 0.000
Na1 0.0521(6) 0.0188(4) 0.0328(5) 0.000 0.0034(4) 0.000
O1 0.0678(8) 0.0176(6) 0.0428(7) -0.0038(5) -0.0098(6) -0.0044(5)
C1 0.0259(10) 0.0152(9) 0.0275(10) 0.000 0.0037(8) 0.000
O2 0.0697(8) 0.0256(6) 0.0343(6) 0.0023(5) -0.0222(6) 0.0038(5)
C2 0.0262(9) 0.0136(9) 0.0258(10) 0.000 0.0046(8) 0.000
O3 0.0683(8) 0.0244(6) 0.0350(6) -0.0028(5) -0.0224(6) -0.0032(5)
C3 0.0216(7) 0.0186(7) 0.0225(7) 0.0007(5) 0.0038(5) 0.0014(5)
O4 0.0478(7) 0.0177(5) 0.0335(6) 0.0032(4) 0.0040(5) 0.0050(4)
C4 0.0215(6) 0.0185(7) 0.0231(7) -0.0010(5) 0.0031(5) -0.0012(5)
O5 0.0280(7) 0.0221(7) 0.0363(8) 0.000 0.0070(6) 0.000
C5 0.0318(8) 0.0214(7) 0.0282(7) -0.0012(6) 0.0000(6) -0.0036(6)
O6 0.0713(12) 0.0291(8) 0.0533(11) 0.000 0.0321(9) 0.000
C6 0.0282(7) 0.0211(7) 0.0263(7) 0.0011(5) 0.0028(6) 0.0028(6)
O7 0.0357(8) 0.0214(7) 0.0304(8) 0.000 -0.0046(6) 0.000
O8 0.0419(9) 0.0162(7) 0.0299(8) 0.000 -0.0094(6) 0.000
O9 0.0469(9) 0.0185(7) 0.0324(8) 0.000 0.0166(7) 0.000

loop_
_atom_type_symbol
_atom_type_description
_atom_type_scat_dispersion_real
_atom_type_scat_dispersion_imag
_atom_type_scat_source
C C 0.0033 0.0016 'International Tables Vol C Tables 4.2.6.8 and 6.1.1.4'
H H 0.0000 0.0000 'International Tables Vol C Tables 4.2.6.8 and 6.1.1.4'
Mg Mg 0.0486 0.0363 'International Tables Vol C Tables 4.2.6.8 and 6.1.1.4'
Na Na 0.0362 0.0249 'International Tables Vol C Tables 4.2.6.8 and 6.1.1.4'
O O 0.0106 0.0060 'International Tables Vol C Tables 4.2.6.8 and 6.1.1.4'

loop_
_geom_angle_atom_site_label_1
_geom_angle_atom_site_label_2
_geom_angle_atom_site_label_3
_geom_angle_site_symmetry_1
_geom_angle_site_symmetry_3
_geom_angle
O8 Mg1 O8 . 5 180.0
O8 Mg1 O9 . . 90.0
O8 Mg1 O9 5 . 90.0
O8 Mg1 O9 . 5 90.0
O8 Mg1 O9 5 5 90.0
O9 Mg1 O9 . 5 180.00(8)
O8 Mg1 O5 . 5 90.0
O8 Mg1 O5 5 5 90.0
O9 Mg1 O5 . 5 86.23(6)
O9 Mg1 O5 5 5 93.77(6)
O8 Mg1 O5 . . 90.0
O8 Mg1 O5 5 . 90.0
O9 Mg1 O5 . . 93.77(6)
O9 Mg1 O5 5 . 86.23(6)
O5 Mg1 O5 5 . 180.0
O8 Mg1 Na1 . 5 90.0
O8 Mg1 Na1 5 5 90.0
O9 Mg1 Na1 . 5 44.36(4)
O9 Mg1 Na1 5 5 135.64(4)
O5 Mg1 Na1 5 5 41.87(4)
O5 Mg1 Na1 . 5 138.13(4)
O8 Mg1 Na1 . . 90.0
O8 Mg1 Na1 5 . 90.0
O9 Mg1 Na1 . . 135.64(4)
O9 Mg1 Na1 5 . 44.36(4)
O5 Mg1 Na1 5 . 138.13(4)
O5 Mg1 Na1 . . 41.87(4)
Na1 Mg1 Na1 5 . 180.0
O1 Na1 O1 . 6 167.72(7)
O1 Na1 O6 . . 95.89(4)
O1 Na1 O6 6 . 95.89(4)
O1 Na1 O5 . . 84.05(4)
O1 Na1 O5 6 . 84.05(4)
O6 Na1 O5 . . 178.07(7)
O1 Na1 O6 . 5_656 93.16(4)
O1 Na1 O6 6 5_656 93.16(4)
O6 Na1 O6 . 5_656 75.39(6)
O5 Na1 O6 . 5_656 106.54(6)
O1 Na1 O9 . 5 86.35(4)
O1 Na1 O9 6 5 86.35(4)
O6 Na1 O9 . 5 110.19(6)
O5 Na1 O9 . 5 67.88(5)
O6 Na1 O9 5_656 5 174.41(6)
O1 Na1 Mg1 . . 84.21(4)
O1 Na1 Mg1 6 . 84.21(4)
O6 Na1 Mg1 . . 144.34(6)
O5 Na1 Mg1 . . 33.73(3)
O6 Na1 Mg1 5_656 . 140.26(5)
O9 Na1 Mg1 5 . 34.15(3)
O1 Na1 Na1 . 5_656 95.68(4)
O1 Na1 Na1 6 5_656 95.68(4)
O6 Na1 Na1 . 5_656 38.69(5)
O5 Na1 Na1 . 5_656 143.24(5)
O6 Na1 Na1 5_656 5_656 36.70(4)
O9 Na1 Na1 5 5_656 148.88(5)
Mg1 Na1 Na1 . 5_656 176.97(4)
C5 O1 Na1 . . 175.97(11)
C4 C1 C4 . 2_656 125.01(18)
C4 C1 H1 . . 117.5
C4 C1 H1 2_656 . 117.5
C6 O2 H3 . . 115.2
C3 C2 C3 . 2_656 125.01(17)
C3 C2 H2 . . 117.5
C3 C2 H2 2_656 . 117.5
C5 O3 H3 . . 114.6
C2 C3 C4 . . 117.42(12)
C2 C3 C6 . . 114.02(12)
C4 C3 C6 . . 128.56(11)
C1 C4 C3 . . 117.57(12)
C1 C4 C5 . . 113.34(13)
C3 C4 C5 . . 129.09(11)
Mg1 O5 Na1 . . 104.40(6)
Mg1 O5 H5 . . 114.8
Na1 O5 H5 . . 112.0
O1 C5 O3 . . 120.93(13)
O1 C5 C4 . . 119.43(13)
O3 C5 C4 . . 119.64(12)
Na1 O6 Na1 . 5_656 104.61(6)
Na1 O6 H6 . . 116.0
Na1 O6 H6 5_656 . 103.9
O4 C6 O2 . . 121.94(13)
O4 C6 C3 . . 118.58(12)
O2 C6 C3 . . 119.48(12)
Mg1 O8 H8 . . 127.2
Mg1 O9 Na1 . 5 101.49(6)
Mg1 O9 H9 . . 117.8
Na1 O9 H9 5 . 109.5

loop_
_geom_bond_atom_site_label_1
_geom_bond_atom_site_label_2
_geom_bond_site_symmetry_2
_geom_bond_distance
Mg1 O8 . 2.0301(14)
Mg1 O8 5 2.0302(14)
Mg1 O9 . 2.0992(14)
Mg1 O9 5 2.0992(14)
Mg1 O5 5 2.1008(14)
Mg1 O5 . 2.1008(14)
Mg1 Na1 5 3.6645(10)
Mg1 Na1 . 3.6646(10)
Na1 O1 . 2.2669(12)
Na1 O1 6 2.2669(12)
Na1 O6 . 2.4515(19)
Na1 O5 . 2.5252(16)
Na1 O6 5_656 2.564(2)
Na1 O9 5 2.6146(18)
Na1 Na1 5_656 3.9692(17)
O1 C5 . 1.2088(18)
C1 C4 . 1.3876(15)
C1 C4 2_656 1.3876(15)
C1 H1 . 0.9300
O2 C6 . 1.2691(17)
O2 H3 . 1.3505
C2 C3 . 1.3895(15)
C2 C3 2_656 1.3895(15)
C2 H2 . 0.9300
O3 C5 . 1.2865(17)
O3 H3 . 1.0579
C3 C4 . 1.4119(18)
C3 C6 . 1.5225(18)
O4 C6 . 1.2301(17)
C4 C5 . 1.5250(18)
O5 H5 . 0.9007
O6 Na1 5_656 2.564(2)
O6 H6 . 0.9011
O7 H7 . 0.8628
O8 H8 . 0.8481
O9 Na1 5 2.6146(17)
O9 H9 . 0.8510

loop_
_geom_hbond_atom_site_label_D
_geom_hbond_atom_site_label_H
_geom_hbond_atom_site_label_A
_geom_hbond_site_symmetry_A
_geom_hbond_distance_DH
_geom_hbond_distance_HA
_geom_hbond_distance_DA
_geom_hbond_angle_DHA
O3 H3 O2 . 1.06 1.35 2.3827(17) 163.1
O5 H5 O7 . 0.90 1.83 2.7313(14) 173.4
O6 H6 O4 4_546 0.90 1.97 2.8519(15) 167.4
O7 H7 O2 7 0.86 1.91 2.7699(14) 173.3
O8 H8 O3 2 0.85 1.94 2.7779(14) 172.1
O9 H9 O4 7 0.85 1.91 2.7559(14) 170.5
